data_7222286
loop_
_publ_author_name
'Markad, Pramod R.'
'Rohokale, Rajendra S.'
'Pawar, Nitin J.'
'Dhavale, Dilip Dattatray'

_publ_section_title
;
 D-Glucose Based Synthesis of Proline-Serine C-C Linked Central and Right
 Hand Core of Kaitocephalin-a Glutamate Receptor Antagonist
;
_journal_name_full 'RSC Adv.'
_journal_paper_doi 10.1039/C5RA17442B
_journal_year 2015
_chemical_absolute_configuration rmad
_chemical_formula_moiety 'C20 H25 N O9 S'
_chemical_formula_sum 'C20 H25 N O9 S'
_chemical_formula_weight 455.47
_chemical_name_systematic
; 
 ? 
;
_space_group_IT_number 4
_symmetry_cell_setting Monoclinic'
_symmetry_space_group_name_Hall 'P 2yb'
_symmetry_space_group_name_H-M 'P 1 21 1'
_atom_sites_solution_hydrogens geom
_atom_sites_solution_primary direct
_atom_sites_solution_secondary difmap
_audit_creation_method SHELXL-97
_audit_update_record
;
2015-07-24 deposited with the CCDC.
2015-09-09 downloaded from the CCDC.
;
_cell_angle_alpha 90.00
_cell_angle_beta 91.3640(9)
_cell_angle_gamma 90.00
_cell_formula_units_Z 2
_cell_length_a 8.5776(3)
_cell_length_b 6.3520(2)
_cell_length_c 19.1584(8)
_cell_measurement_reflns_used 9978
_cell_measurement_temperature 296(2)
_cell_measurement_theta_max 28.15
_cell_measurement_theta_min 3.23
_cell_volume 1043.55(7)
_computing_cell_refinement 'Bruker SAINT'
_computing_data_collection 'Bruker APEX2'
_computing_data_reduction 'Bruker SAINT'
_computing_molecular_graphics 'Bruker SHELXTL'
_computing_publication_material 'Bruker SHELXTL'
_computing_structure_refinement 'SHELXL-2014 (Sheldrick 2014)'
_computing_structure_solution 'SHELXS-97 (Sheldrick 2008)'
_diffrn_ambient_temperature 296(2)
_diffrn_measured_fraction_theta_full 0.995
_diffrn_measured_fraction_theta_max 0.995
_diffrn_measurement_device_type 'Bruker D8 Venture Photon 100 CMOS'
_diffrn_measurement_method '\f and \w scans'
_diffrn_radiation_monochromator graphite
_diffrn_radiation_source 'fine-focus sealed tube'
_diffrn_radiation_type MoK\a
_diffrn_radiation_wavelength 0.71073
_diffrn_reflns_av_R_equivalents 0.0971
_diffrn_reflns_av_sigmaI/netI 0.1051
_diffrn_reflns_limit_h_max 11
_diffrn_reflns_limit_h_min -11
_diffrn_reflns_limit_k_max 8
_diffrn_reflns_limit_k_min -8
_diffrn_reflns_limit_l_max 25
_diffrn_reflns_limit_l_min -25
_diffrn_reflns_number 27491
_diffrn_reflns_theta_full 28.31
_diffrn_reflns_theta_max 28.31
_diffrn_reflns_theta_min 3.15
_exptl_absorpt_coefficient_mu 0.209
_exptl_absorpt_correction_T_max 0.981
_exptl_absorpt_correction_T_min 0.942
_exptl_absorpt_correction_type multi-scan
_exptl_absorpt_process_details 'Bruker SADABS'
_exptl_crystal_colour colourless
_exptl_crystal_density_diffrn 1.450
_exptl_crystal_density_method 'not measured'
_exptl_crystal_description NEEDLE
_exptl_crystal_F_000 480
_exptl_crystal_size_max 0.46
_exptl_crystal_size_mid 0.24
_exptl_crystal_size_min 0.09
_refine_diff_density_max 0.334
_refine_diff_density_min -0.348
_refine_diff_density_rms 0.074
_refine_ls_abs_structure_details 'Flack H D (1983), Acta Cryst. A39, 876-881'
_refine_ls_abs_structure_Flack 0.14(9)
_refine_ls_extinction_coef 0.0166(16)
_refine_ls_extinction_expression Fc^*^=kFc[1+0.001xFc^2^\l^3^/sin(2\q)]^-1/4^
_refine_ls_extinction_method SHELXL
_refine_ls_goodness_of_fit_ref 1.031
_refine_ls_hydrogen_treatment riding
_refine_ls_matrix_type full
_refine_ls_number_parameters 285
_refine_ls_number_reflns 5176
_refine_ls_number_restraints 1
_refine_ls_restrained_S_all 1.030
_refine_ls_R_factor_all 0.1095
_refine_ls_R_factor_gt 0.0574
_refine_ls_shift/su_max 0.000
_refine_ls_shift/su_mean 0.000
_refine_ls_structure_factor_coef Fsqd
_refine_ls_weighting_details 'calc w=1/[\s^2^(Fo^2^)+(0.0326P)^2^+0.3996P] where P=(Fo^2^+2Fc^2^)/3'
_refine_ls_weighting_scheme calc
_refine_ls_wR_factor_gt 0.0858
_refine_ls_wR_factor_ref 0.0992
_reflns_number_gt 3550
_reflns_number_total 5176
_reflns_threshold_expression >2sigma(I)
_cod_data_source_file c5ra17442b2.cif
_cod_data_source_block mo_mpr_k_ester_0m
_cod_depositor_comments
;
The following automatic conversions were performed:

'_exptl_absorpt_correction_type' value 'multi-scan ' changed to
'multi-scan' according to
/usr/data/users/saulius/crontab/automatic-downloads/rss-feeds/RSC/lib/dictionaries/cif_core.dic
dictionary named 'cif_core.dic' version 2.4.2 from 2011-04-26.

Automatic conversion script
Id: cif_fix_values 3271 2015-04-21 07:52:19Z andrius 
;
_cod_original_cell_volume 1043.55(6)
_cod_original_sg_symbol_H-M P2(1)
_cod_database_code 7222286

loop_
_symmetry_equiv_pos_as_xyz
'x, y, z'
'-x, y+1/2, -z'

loop_
_atom_site_label
_atom_site_type_symbol
_atom_site_fract_x
_atom_site_fract_y
_atom_site_fract_z
_atom_site_U_iso_or_equiv
_atom_site_adp_type
_atom_site_occupancy
_atom_site_symmetry_multiplicity
_atom_site_calc_flag
_atom_site_refinement_flags
S21 S -0.00074(8) 0.06276(12) 0.69699(4) 0.0225(2) Uani 1 1 d .
O5 O 0.3228(2) 0.1249(3) 0.87822(9) 0.0174(5) Uani 1 1 d .
O10 O 0.3636(2) 0.6226(3) 0.66905(10) 0.0227(5) Uani 1 1 d .
O12 O 0.6536(2) 0.4385(3) 0.81576(10) 0.0238(5) Uani 1 1 d .
O14 O 0.6878(2) 0.1030(3) 0.85012(10) 0.0262(5) Uani 1 1 d .
O15 O 0.2267(2) -0.1065(3) 0.96234(10) 0.0196(5) Uani 1 1 d .
O17 O 0.2228(2) -0.3340(3) 0.86940(9) 0.0176(5) Uani 1 1 d .
O20 O 0.1251(2) 0.1090(3) 0.75634(9) 0.0171(5) Uani 1 1 d .
O22 O -0.1203(2) 0.2127(4) 0.70859(11) 0.0316(6) Uani 1 1 d .
O23 O -0.0348(3) -0.1573(3) 0.69654(11) 0.0305(6) Uani 1 1 d .
N31 N 0.3825(3) 0.3799(3) 0.75650(12) 0.0147(5) Uani 1 1 d .
H31 H 0.3162 0.4402 0.7846 0.018 Uiso 1 1 calc R
C1 C 0.1920(3) 0.0131(4) 0.90296(14) 0.0163(7) Uani 1 1 d .
H1 H 0.1035 0.1114 0.9117 0.020 Uiso 1 1 calc R
C2 C 0.1467(3) -0.1465(4) 0.84652(14) 0.0157(6) Uani 1 1 d .
H2 H 0.0313 -0.1636 0.8403 0.019 Uiso 1 1 calc R
C3 C 0.2237(3) -0.0617(5) 0.78226(14) 0.0151(6) Uani 1 1 d .
H3 H 0.2427 -0.1724 0.7463 0.018 Uiso 1 1 calc R
C4 C 0.3741(3) 0.0299(5) 0.81404(13) 0.0149(6) Uani 1 1 d .
H4 H 0.4448 -0.0900 0.8266 0.018 Uiso 1 1 calc R
C6 C 0.4673(3) 0.1897(4) 0.77486(14) 0.0140(6) Uani 1 1 d .
C7 C 0.5167(3) 0.1060(4) 0.70231(13) 0.0156(6) Uani 1 1 d .
H7A H 0.6208 0.0389 0.7053 0.019 Uiso 1 1 calc R
H7B H 0.4401 0.0030 0.6834 0.019 Uiso 1 1 calc R
C8 C 0.5199(3) 0.3042(4) 0.65741(15) 0.0170(7) Uani 1 1 d .
H8A H 0.6271 0.3614 0.6553 0.020 Uiso 1 1 calc R
H8B H 0.4814 0.2740 0.6093 0.020 Uiso 1 1 calc R
C9 C 0.4139(3) 0.4564(5) 0.69296(15) 0.0155(6) Uani 1 1 d .
C11 C 0.6149(3) 0.2362(5) 0.81889(15) 0.0184(7) Uani 1 1 d .
C13 C 0.7956(4) 0.4976(6) 0.85287(18) 0.0377(10) Uani 1 1 d .
H13A H 0.7895 0.4538 0.9018 0.057 Uiso 1 1 calc R
H13B H 0.8088 0.6507 0.8506 0.057 Uiso 1 1 calc R
H13C H 0.8846 0.4285 0.8314 0.057 Uiso 1 1 calc R
C16 C 0.2616(3) -0.3204(5) 0.94332(15) 0.0188(7) Uani 1 1 d .
C18 C 0.4327(3) -0.3653(5) 0.95355(16) 0.0268(8) Uani 1 1 d .
H18A H 0.4933 -0.2566 0.9300 0.040 Uiso 1 1 calc R
H18B H 0.4568 -0.5034 0.9337 0.040 Uiso 1 1 calc R
H18C H 0.4596 -0.3651 1.0036 0.040 Uiso 1 1 calc R
C19 C 0.1594(4) -0.4623(5) 0.98440(15) 0.0268(8) Uani 1 1 d .
H19A H 0.1730 -0.4310 1.0343 0.040 Uiso 1 1 calc R
H19B H 0.1879 -0.6092 0.9758 0.040 Uiso 1 1 calc R
H19C H 0.0502 -0.4397 0.9701 0.040 Uiso 1 1 calc R
C24 C 0.0919(3) 0.1318(5) 0.61958(15) 0.0198(7) Uani 1 1 d .
C25 C 0.1787(3) -0.0191(5) 0.58496(15) 0.0210(7) Uani 1 1 d .
H25 H 0.1876 -0.1584 0.6027 0.025 Uiso 1 1 calc R
C26 C 0.2519(3) 0.0381(5) 0.52404(15) 0.0218(7) Uani 1 1 d .
H26 H 0.3124 -0.0630 0.5002 0.026 Uiso 1 1 calc R
C27 C 0.2382(3) 0.2413(5) 0.49718(15) 0.0201(7) Uani 1 1 d .
C28 C 0.1493(3) 0.3870(5) 0.53286(16) 0.0226(7) Uani 1 1 d .
H28 H 0.1377 0.5255 0.5148 0.027 Uiso 1 1 calc R
C29 C 0.0774(3) 0.3336(5) 0.59431(16) 0.0214(7) Uani 1 1 d .
H29 H 0.0187 0.4354 0.6188 0.026 Uiso 1 1 calc R
C30 C 0.3189(4) 0.3016(6) 0.43119(16) 0.0301(8) Uani 1 1 d .
H30A H 0.2579 0.2508 0.3907 0.045 Uiso 1 1 calc R
H30B H 0.4230 0.2381 0.4311 0.045 Uiso 1 1 calc R
H30C H 0.3283 0.4552 0.4288 0.045 Uiso 1 1 calc R

loop_
_atom_site_aniso_label
_atom_site_aniso_U_11
_atom_site_aniso_U_22
_atom_site_aniso_U_33
_atom_site_aniso_U_23
_atom_site_aniso_U_13
_atom_site_aniso_U_12
S21 0.0130(4) 0.0340(5) 0.0202(4) 0.0055(4) -0.0059(3) -0.0055(4)
O5 0.0187(10) 0.0210(11) 0.0125(10) -0.0043(9) 0.0012(8) -0.0066(9)
O10 0.0228(11) 0.0221(12) 0.0230(12) 0.0034(10) -0.0015(9) 0.0015(10)
O12 0.0200(11) 0.0265(12) 0.0246(12) -0.0015(10) -0.0044(9) -0.0112(10)
O14 0.0219(11) 0.0347(14) 0.0215(11) 0.0088(11) -0.0090(9) -0.0035(11)
O15 0.0303(12) 0.0150(12) 0.0133(10) -0.0024(9) 0.0006(9) -0.0006(9)
O17 0.0257(11) 0.0163(11) 0.0105(10) -0.0008(8) -0.0040(8) -0.0014(9)
O20 0.0150(9) 0.0196(12) 0.0164(10) 0.0016(9) -0.0056(8) -0.0010(9)
O22 0.0116(11) 0.0555(16) 0.0277(13) 0.0105(11) 0.0017(9) 0.0058(11)
O23 0.0306(13) 0.0329(14) 0.0272(13) 0.0048(11) -0.0120(10) -0.0186(11)
N31 0.0169(12) 0.0121(13) 0.0151(13) 0.0020(10) 0.0022(10) 0.0022(10)
C1 0.0112(14) 0.0223(18) 0.0155(15) 0.0029(12) 0.0011(12) -0.0012(12)
C2 0.0131(14) 0.0183(16) 0.0158(15) 0.0031(12) -0.0004(12) -0.0023(13)
C3 0.0150(14) 0.0136(15) 0.0166(15) -0.0005(13) -0.0031(12) -0.0005(13)
C4 0.0146(14) 0.0212(16) 0.0088(14) 0.0007(12) -0.0005(11) -0.0027(13)
C6 0.0096(14) 0.0182(16) 0.0142(15) 0.0020(12) -0.0009(11) -0.0015(12)
C7 0.0135(13) 0.0165(16) 0.0170(15) 0.0022(13) 0.0009(11) -0.0015(12)
C8 0.0150(15) 0.0206(17) 0.0152(16) 0.0013(13) -0.0002(12) -0.0010(13)
C9 0.0133(14) 0.0186(15) 0.0143(15) 0.0004(13) -0.0055(12) -0.0052(13)
C11 0.0151(15) 0.0277(19) 0.0123(16) -0.0027(13) 0.0024(12) -0.0060(14)
C13 0.0256(18) 0.050(3) 0.037(2) 0.0001(17) -0.0106(16) -0.0199(16)
C16 0.0255(16) 0.0198(17) 0.0109(15) -0.0055(12) -0.0033(12) -0.0046(13)
C18 0.0329(18) 0.0293(18) 0.0179(17) -0.0033(14) -0.0045(14) -0.0009(15)
C19 0.0370(18) 0.0247(18) 0.0187(16) 0.0006(15) 0.0029(14) -0.0129(16)
C24 0.0140(14) 0.0283(18) 0.0166(15) 0.0031(14) -0.0070(12) -0.0030(14)
C25 0.0247(17) 0.0192(17) 0.0188(17) 0.0030(13) -0.0068(14) -0.0004(13)
C26 0.0206(15) 0.0282(18) 0.0164(15) -0.0045(15) -0.0068(12) 0.0046(14)
C27 0.0147(15) 0.0297(19) 0.0154(17) 0.0012(14) -0.0084(13) -0.0026(14)
C28 0.0218(16) 0.0241(18) 0.0216(17) 0.0007(14) -0.0052(14) 0.0032(14)
C29 0.0220(17) 0.0224(18) 0.0197(17) -0.0015(14) 0.0007(13) 0.0032(14)
C30 0.0296(18) 0.039(2) 0.0215(19) 0.0018(16) -0.0014(15) -0.0005(16)

loop_
_atom_type_symbol
_atom_type_description
_atom_type_scat_dispersion_real
_atom_type_scat_dispersion_imag
_atom_type_scat_source
C C 0.0033 0.0016 'International Tables Vol C Tables 4.2.6.8 and 6.1.1.4'
H H 0.0000 0.0000 'International Tables Vol C Tables 4.2.6.8 and 6.1.1.4'
N N 0.0061 0.0033 'International Tables Vol C Tables 4.2.6.8 and 6.1.1.4'
O O 0.0106 0.0060 'International Tables Vol C Tables 4.2.6.8 and 6.1.1.4'
S S 0.1246 0.1234 'International Tables Vol C Tables 4.2.6.8 and 6.1.1.4'

loop_
_geom_angle_atom_site_label_1
_geom_angle_atom_site_label_2
_geom_angle_atom_site_label_3
_geom_angle
O22 S21 O23 120.59(14)
O22 S21 O20 104.28(13)
O23 S21 O20 108.84(12)
O22 S21 C24 107.93(14)
O23 S21 C24 109.65(14)
O20 S21 C24 104.28(11)
C1 O5 C4 109.5(2)
C11 O12 C13 116.0(2)
C1 O15 C16 110.4(2)
C2 O17 C16 110.2(2)
C3 O20 S21 119.32(17)
C9 N31 C6 114.3(2)
C9 N31 H31 122.9
C6 N31 H31 122.9
O15 C1 O5 113.0(2)
O15 C1 C2 105.2(2)
O5 C1 C2 106.6(2)
O15 C1 H1 110.6
O5 C1 H1 110.6
C2 C1 H1 110.6
O17 C2 C3 110.1(2)
O17 C2 C1 103.3(2)
C3 C2 C1 103.4(2)
O17 C2 H2 113.0
C3 C2 H2 113.0
C1 C2 H2 113.0
O20 C3 C2 106.4(2)
O20 C3 C4 109.3(2)
C2 C3 C4 101.1(2)
O20 C3 H3 113.1
C2 C3 H3 113.1
C4 C3 H3 113.1
O5 C4 C6 108.6(2)
O5 C4 C3 103.1(2)
C6 C4 C3 120.8(2)
O5 C4 H4 107.9
C6 C4 H4 107.9
C3 C4 H4 107.9
N31 C6 C4 114.5(2)
N31 C6 C11 112.1(2)
C4 C6 C11 107.3(2)
N31 C6 C7 102.3(2)
C4 C6 C7 112.0(2)
C11 C6 C7 108.6(2)
C8 C7 C6 103.3(2)
C8 C7 H7A 111.1
C6 C7 H7A 111.1
C8 C7 H7B 111.1
C6 C7 H7B 111.1
H7A C7 H7B 109.1
C9 C8 C7 104.9(2)
C9 C8 H8A 110.8
C7 C8 H8A 110.8
C9 C8 H8B 110.8
C7 C8 H8B 110.8
H8A C8 H8B 108.9
O10 C9 N31 125.0(3)
O10 C9 C8 126.6(3)
N31 C9 C8 108.3(2)
O14 C11 O12 125.1(3)
O14 C11 C6 123.4(3)
O12 C11 C6 111.4(2)
O12 C13 H13A 109.5
O12 C13 H13B 109.5
H13A C13 H13B 109.5
O12 C13 H13C 109.5
H13A C13 H13C 109.5
H13B C13 H13C 109.5
O15 C16 O17 105.0(2)
O15 C16 C19 107.9(2)
O17 C16 C19 110.8(2)
O15 C16 C18 110.8(2)
O17 C16 C18 108.5(2)
C19 C16 C18 113.6(3)
C16 C18 H18A 109.5
C16 C18 H18B 109.5
H18A C18 H18B 109.5
C16 C18 H18C 109.5
H18A C18 H18C 109.5
H18B C18 H18C 109.5
C16 C19 H19A 109.5
C16 C19 H19B 109.5
H19A C19 H19B 109.5
C16 C19 H19C 109.5
H19A C19 H19C 109.5
H19B C19 H19C 109.5
C29 C24 C25 121.3(3)
C29 C24 S21 119.4(2)
C25 C24 S21 119.2(2)
C26 C25 C24 118.6(3)
C26 C25 H25 120.7
C24 C25 H25 120.7
C25 C26 C27 121.2(3)
C25 C26 H26 119.4
C27 C26 H26 119.4
C28 C27 C26 118.5(3)
C28 C27 C30 120.8(3)
C26 C27 C30 120.6(3)
C29 C28 C27 121.1(3)
C29 C28 H28 119.4
C27 C28 H28 119.4
C24 C29 C28 119.3(3)
C24 C29 H29 120.4
C28 C29 H29 120.4
C27 C30 H30A 109.5
C27 C30 H30B 109.5
H30A C30 H30B 109.5
C27 C30 H30C 109.5
H30A C30 H30C 109.5
H30B C30 H30C 109.5

loop_
_geom_bond_atom_site_label_1
_geom_bond_atom_site_label_2
_geom_bond_distance
S21 O22 1.421(2)
S21 O23 1.428(2)
S21 O20 1.5766(18)
S21 C24 1.755(3)
O5 C1 1.419(3)
O5 C4 1.447(3)
O10 C9 1.225(3)
O12 C11 1.329(3)
O12 C13 1.445(3)
O14 C11 1.203(3)
O15 C1 1.394(3)
O15 C16 1.440(3)
O17 C2 1.422(3)
O17 C16 1.450(3)
O20 C3 1.455(3)
N31 C9 1.344(4)
N31 C6 1.449(3)
N31 H31 0.8800
C1 C2 1.525(4)
C1 H1 1.0000
C2 C3 1.510(4)
C2 H2 1.0000
C3 C4 1.529(4)
C3 H3 1.0000
C4 C6 1.504(4)
C4 H4 1.0000
C6 C11 1.533(4)
C6 C7 1.556(4)
C7 C8 1.525(4)
C7 H7A 0.9900
C7 H7B 0.9900
C8 C9 1.502(4)
C8 H8A 0.9900
C8 H8B 0.9900
C13 H13A 0.9800
C13 H13B 0.9800
C13 H13C 0.9800
C16 C19 1.495(4)
C16 C18 1.503(4)
C18 H18A 0.9800
C18 H18B 0.9800
C18 H18C 0.9800
C19 H19A 0.9800
C19 H19B 0.9800
C19 H19C 0.9800
C24 C29 1.375(4)
C24 C25 1.392(4)
C25 C26 1.387(4)
C25 H25 0.9500
C26 C27 1.394(4)
C26 H26 0.9500
C27 C28 1.389(4)
C27 C30 1.505(4)
C28 C29 1.384(4)
C28 H28 0.9500
C29 H29 0.9500
C30 H30A 0.9800
C30 H30B 0.9800
C30 H30C 0.9800

loop_
_geom_hbond_atom_site_label_D
_geom_hbond_atom_site_label_H
_geom_hbond_atom_site_label_A
_geom_hbond_distance_DH
_geom_hbond_distance_HA
_geom_hbond_distance_DA
_geom_hbond_angle_DHA
_geom_hbond_site_symmetry_A
C25 H25 O10 0.95 2.40 3.189(4) 140.8 1_545
C19 H19A O14 0.98 2.50 3.427(4) 157.5 2_647
C13 H13A O15 0.98 2.64 3.611(4) 171.8 2_657
C8 H8A O22 0.99 2.55 3.268(3) 128.9 1_655
C7 H7B O10 0.99 2.52 3.394(3) 147.5 1_545
C7 H7A O22 0.99 2.48 3.186(3) 128.0 1_655
C3 H3 O10 1.00 2.24 3.208(3) 161.3 1_545
N31 H31 O17 0.88 2.32 3.163(3) 159.1 1_565
C25 H25 O10 0.95 2.40 3.189(4) 140.8 1_545
C19 H19A O14 0.98 2.50 3.427(4) 157.5 2_647
C13 H13A O15 0.98 2.64 3.611(4) 171.8 2_657
C8 H8A O22 0.99 2.55 3.268(3) 128.9 1_655
C7 H7B O10 0.99 2.52 3.394(3) 147.5 1_545
C7 H7A O22 0.99 2.48 3.186(3) 128.0 1_655
C3 H3 O10 1.00 2.24 3.208(3) 161.3 1_545
N31 H31 O17 0.88 2.32 3.163(3) 159.1 1_565
C25 H25 O10 0.95 2.40 3.189(4) 140.8 1_545
C19 H19A O14 0.98 2.50 3.427(4) 157.5 2_647
C13 H13A O15 0.98 2.64 3.611(4) 171.8 2_657
C8 H8A O22 0.99 2.55 3.268(3) 128.9 1_655
C7 H7B O10 0.99 2.52 3.394(3) 147.5 1_545
C7 H7A O22 0.99 2.48 3.186(3) 128.0 1_655
C3 H3 O10 1.00 2.24 3.208(3) 161.3 1_545
N31 H31 O17 0.88 2.32 3.163(3) 159.1 1_565
C7 H7B O10 0.99 2.52 3.394(3) 147.5 1_545
C7 H7A O22 0.99 2.48 3.186(3) 128.0 1_655
C8 H8A O22 0.99 2.55 3.268(3) 128.9 1_655
C13 H13A O15 0.98 2.64 3.611(4) 171.8 2_657
C19 H19A O14 0.98 2.50 3.427(4) 157.5 2_647
N31 H31 O17 0.88 2.32 3.163(3) 159.1 1_565
C3 H3 O10 1.00 2.24 3.208(3) 161.3 1_545
C25 H25 O10 0.95 2.40 3.189(4) 140.8 1_545
C7 H7B O10 0.99 2.52 3.394(3) 147.5 1_545
C7 H7A O22 0.99 2.48 3.186(3) 128.0 1_655
C8 H8A O22 0.99 2.55 3.268(3) 128.9 1_655
C13 H13A O15 0.98 2.64 3.611(4) 171.8 2_657
C19 H19A O14 0.98 2.50 3.427(4) 157.5 2_647
N31 H31 O17 0.88 2.32 3.163(3) 159.1 1_565
C3 H3 O10 1.00 2.24 3.208(3) 161.3 1_545
C25 H25 O10 0.95 2.40 3.189(4) 140.8 1_545
C25 H25 O10 0.95 2.40 3.189(4) 140.8 1_545
C3 H3 O10 1.00 2.24 3.208(3) 161.3 1_545
N31 H31 O17 0.88 2.32 3.163(3) 159.1 1_565
C19 H19A O14 0.98 2.50 3.427(4) 157.5 2_647
C13 H13A O15 0.98 2.64 3.611(4) 171.8 2_657
C8 H8A O22 0.99 2.55 3.268(3) 128.9 1_655
C7 H7A O22 0.99 2.48 3.186(3) 128.0 1_655
C7 H7B O10 0.99 2.52 3.394(3) 147.5 1_545
N31 H31 O17 0.88 2.32 3.163(3) 159.1 1_565
C3 H3 O10 1.00 2.24 3.208(3) 161.3 1_545
C7 H7A O22 0.99 2.48 3.186(3) 128.0 1_655
C7 H7B O10 0.99 2.52 3.394(3) 147.5 1_545
C8 H8A O22 0.99 2.55 3.268(3) 128.9 1_655
C13 H13A O15 0.98 2.64 3.611(4) 171.8 2_657
C19 H19A O14 0.98 2.50 3.427(4) 157.5 2_647
C25 H25 O10 0.95 2.40 3.189(4) 140.8 1_545
N31 H31 O17 0.88 2.32 3.163(3) 159.1 1_565
C3 H3 O10 1.00 2.24 3.208(3) 161.3 1_545
C7 H7A O22 0.99 2.48 3.186(3) 128.0 1_655
C7 H7B O10 0.99 2.52 3.394(3) 147.5 1_545
C8 H8A O22 0.99 2.55 3.268(3) 128.9 1_655
C13 H13A O15 0.98 2.64 3.611(4) 171.8 2_657
C19 H19A O14 0.98 2.50 3.427(4) 157.5 2_647
C25 H25 O10 0.95 2.40 3.189(4) 140.8 1_545
N31 H31 O17 0.88 2.32 3.163(3) 159.1 1_565
C3 H3 O10 1.00 2.24 3.208(3) 161.3 1_545
C7 H7A O22 0.99 2.48 3.186(3) 128.0 1_655
C7 H7B O10 0.99 2.52 3.394(3) 147.5 1_545
C8 H8A O22 0.99 2.55 3.268(3) 128.9 1_655
C13 H13A O15 0.98 2.64 3.611(4) 171.8 2_657
C19 H19A O14 0.98 2.50 3.427(4) 157.5 2_647
C25 H25 O10 0.95 2.40 3.189(4) 140.8 1_545
N31 H31 O17 0.88 2.32 3.163(3) 159.1 1_565
C3 H3 O10 1.00 2.24 3.208(3) 161.3 1_545
C7 H7A O22 0.99 2.48 3.186(3) 128.0 1_655
C7 H7B O10 0.99 2.52 3.394(3) 147.5 1_545
C8 H8A O22 0.99 2.55 3.268(3) 128.9 1_655
C13 H13A O15 0.98 2.64 3.611(4) 171.8 2_657
C19 H19A O14 0.98 2.50 3.427(4) 157.5 2_647
C25 H25 O10 0.95 2.40 3.189(4) 140.8 1_545
N31 H31 O17 0.88 2.32 3.163(3) 159.1 1_565
C3 H3 O10 1.00 2.24 3.208(3) 161.3 1_545
C7 H7A O22 0.99 2.48 3.186(3) 128.0 1_655
C7 H7B O10 0.99 2.52 3.394(3) 147.5 1_545
C8 H8A O22 0.99 2.55 3.268(3) 128.9 1_655
C13 H13A O15 0.98 2.64 3.611(4) 171.8 2_657
C19 H19A O14 0.98 2.50 3.427(4) 157.5 2_647
C25 H25 O10 0.95 2.40 3.189(4) 140.8 1_545
N31 H31 O17 0.88 2.32 3.163(3) 159.1 1_565
C3 H3 O10 1.00 2.24 3.208(3) 161.3 1_545
C7 H7A O22 0.99 2.48 3.186(3) 128.0 1_655
C7 H7B O10 0.99 2.52 3.394(3) 147.5 1_545
C8 H8A O22 0.99 2.55 3.268(3) 128.9 1_655
C13 H13A O15 0.98 2.64 3.611(4) 171.8 2_657
C19 H19A O14 0.98 2.50 3.427(4) 157.5 2_647
C25 H25 O10 0.95 2.40 3.189(4) 140.8 1_545
N31 H31 O17 0.88 2.32 3.163(3) 159.1 1_565
C3 H3 O10 1.00 2.24 3.208(3) 161.3 1_545
C7 H7A O22 0.99 2.48 3.186(3) 128.0 1_655
C7 H7B O10 0.99 2.52 3.394(3) 147.5 1_545
C8 H8A O22 0.99 2.55 3.268(3) 128.9 1_655
C13 H13A O15 0.98 2.64 3.611(4) 171.8 2_657
C19 H19A O14 0.98 2.50 3.427(4) 157.5 2_647
C25 H25 O10 0.95 2.40 3.189(4) 140.8 1_545
N31 H31 O17 0.88 2.32 3.163(3) 159.1 1_565
C3 H3 O10 1.00 2.24 3.208(3) 161.3 1_545
C7 H7A O22 0.99 2.48 3.186(3) 128.0 1_655
C7 H7B O10 0.99 2.52 3.394(3) 147.5 1_545
C8 H8A O22 0.99 2.55 3.268(3) 128.9 1_655
C13 H13A O15 0.98 2.64 3.611(4) 171.8 2_657
C19 H19A O14 0.98 2.50 3.427(4) 157.5 2_647
C25 H25 O10 0.95 2.40 3.189(4) 140.8 1_545

loop_
_geom_torsion_atom_site_label_1
_geom_torsion_atom_site_label_2
_geom_torsion_atom_site_label_3
_geom_torsion_atom_site_label_4
_geom_torsion
O22 S21 O20 C3 151.27(19)
O23 S21 O20 C3 21.4(2)
C24 S21 O20 C3 -95.6(2)
C16 O15 C1 O5 -95.4(3)
C16 O15 C1 C2 20.5(3)
C4 O5 C1 O15 108.3(2)
C4 O5 C1 C2 -6.7(3)
C16 O17 C2 C3 129.6(2)
C16 O17 C2 C1 19.7(3)
O15 C1 C2 O17 -24.3(3)
O5 C1 C2 O17 95.9(2)
O15 C1 C2 C3 -139.1(2)
O5 C1 C2 C3 -18.9(3)
S21 O20 C3 C2 -95.4(2)
S21 O20 C3 C4 156.25(17)
O17 C2 C3 O20 171.4(2)
C1 C2 C3 O20 -78.7(2)
O17 C2 C3 C4 -74.5(3)
C1 C2 C3 C4 35.4(3)
C1 O5 C4 C6 158.7(2)
C1 O5 C4 C3 29.4(3)
O20 C3 C4 O5 72.2(2)
C2 C3 C4 O5 -39.7(3)
O20 C3 C4 C6 -49.1(3)
C2 C3 C4 C6 -161.0(2)
C9 N31 C6 C4 -141.2(2)
C9 N31 C6 C11 96.4(3)
C9 N31 C6 C7 -19.8(3)
O5 C4 C6 N31 -59.8(3)
C3 C4 C6 N31 58.8(3)
O5 C4 C6 C11 65.2(3)
C3 C4 C6 C11 -176.2(2)
O5 C4 C6 C7 -175.71(19)
C3 C4 C6 C7 -57.1(3)
N31 C6 C7 C8 25.4(2)
C4 C6 C7 C8 148.5(2)
C11 C6 C7 C8 -93.2(3)
C6 C7 C8 C9 -23.1(3)
C6 N31 C9 O10 -174.8(2)
C6 N31 C9 C8 5.2(3)
C7 C8 C9 O10 -167.8(3)
C7 C8 C9 N31 12.3(3)
C13 O12 C11 O14 0.5(4)
C13 O12 C11 C6 -177.2(2)
N31 C6 C11 O14 166.5(3)
C4 C6 C11 O14 40.0(4)
C7 C6 C11 O14 -81.2(3)
N31 C6 C11 O12 -15.8(3)
C4 C6 C11 O12 -142.3(2)
C7 C6 C11 O12 96.5(3)
C1 O15 C16 O17 -8.6(3)
C1 O15 C16 C19 -126.8(2)
C1 O15 C16 C18 108.3(3)
C2 O17 C16 O15 -8.0(3)
C2 O17 C16 C19 108.2(3)
C2 O17 C16 C18 -126.5(2)
O22 S21 C24 C29 19.6(3)
O23 S21 C24 C29 152.7(2)
O20 S21 C24 C29 -90.9(2)
O22 S21 C24 C25 -160.4(2)
O23 S21 C24 C25 -27.3(3)
O20 S21 C24 C25 89.1(2)
C29 C24 C25 C26 0.3(4)
S21 C24 C25 C26 -179.7(2)
C24 C25 C26 C27 -0.7(4)
C25 C26 C27 C28 0.1(4)
C25 C26 C27 C30 179.7(3)
C26 C27 C28 C29 0.9(4)
C30 C27 C28 C29 -178.7(3)
C25 C24 C29 C28 0.7(4)
S21 C24 C29 C28 -179.3(2)
C27 C28 C29 C24 -1.3(4)
